data_7251714
loop_
_publ_author_name
'Li, Jie'
'Cheng, Zhang-Li'
'Zhang, Shu-Qi'
'Wang, Yue'
'Wang, Hui'
'Zhou, Jie-Yu'
'Gao, Wen'
'Qu, Ling-Wei'
'Zhu, Zhe-Yu'
'Yu, Jia'
'Ye, Jun'
'Wang, Kai'

_publ_section_title
;
 Delicate heterocyclic &#x3c0;-extension in MR-TADF emitters: balancing
 <i>k</i><sub>RISC</sub> enhancement and emission narrowing.
;
_journal_issue 3
_journal_name_full 'Physical chemistry chemical physics : PCCP'
_journal_page_first 2049
_journal_page_last 2053
_journal_paper_doi 10.1039/d5cp04299b
_journal_volume 28
_journal_year 2026
_chemical_formula_moiety 'C54 H48 B N3 O2'
_chemical_formula_sum 'C54 H48 B N3 O2'
_chemical_formula_weight 781.76
_space_group_crystal_system monoclinic
_space_group_IT_number 14
_space_group_name_Hall '-P 2ybc'
_space_group_name_H-M_alt 'P 1 21/c 1'
_atom_sites_solution_hydrogens geom
_atom_sites_solution_primary dual
_audit_creation_date 2023-11-16
_audit_creation_method
;
Olex2 1.5-alpha
(compiled 2023.08.24 svn.re1ec1418 for OlexSys, GUI svn.r6817)
;
_audit_update_record
;
2024-03-20 deposited with the CCDC.	2025-12-26 downloaded from the CCDC.
;
_cell_angle_alpha 90
_cell_angle_beta 94.755(2)
_cell_angle_gamma 90
_cell_formula_units_Z 4
_cell_length_a 18.3152(6)
_cell_length_b 23.5978(6)
_cell_length_c 9.6171(3)
_cell_measurement_reflns_used 4107
_cell_measurement_temperature 100
_cell_measurement_theta_max 63.474
_cell_measurement_theta_min 3.061
_cell_volume 4142.2(2)
_computing_cell_refinement 'SAINT V8.40A (Bruker, 2019)'
_computing_data_reduction 'SAINT V8.40A (Bruker, 2019)'
_computing_molecular_graphics 'Olex2 1.5-alpha (Dolomanov et al., 2009)'
_computing_publication_material 'Olex2 1.5-alpha (Dolomanov et al., 2009)'
_computing_structure_refinement 'SHELXL 2019/3 (Sheldrick, 2015)'
_computing_structure_solution 'SHELXT  (Sheldrick, 2015)'
_diffrn_ambient_temperature 100
_diffrn_measured_fraction_theta_full 0.971
_diffrn_measured_fraction_theta_max 0.971
_diffrn_measurement_device_type 'Bruker D8 VENTURE'
_diffrn_measurement_method '\f and \w scans'
_diffrn_radiation_type CuK\a
_diffrn_radiation_wavelength 1.54178
_diffrn_reflns_av_R_equivalents 0
_diffrn_reflns_av_unetI/netI 0.1108
_diffrn_reflns_Laue_measured_fraction_full 0.971
_diffrn_reflns_Laue_measured_fraction_max 0.971
_diffrn_reflns_number 6613
_diffrn_reflns_point_group_measured_fraction_full 0.971
_diffrn_reflns_point_group_measured_fraction_max 0.971
_diffrn_reflns_theta_full 63.674
_diffrn_reflns_theta_max 63.674
_diffrn_reflns_theta_min 2.421
_diffrn_source_current 1.2
_diffrn_source_power 0.06
_diffrn_source_voltage 50.0
_diffrn_standards_number 0
_exptl_absorpt_coefficient_mu 0.585
_exptl_absorpt_correction_T_max 0.752370
_exptl_absorpt_correction_T_min 0.429733
_exptl_absorpt_correction_type multi-scan
_exptl_absorpt_process_details
;
 TWINABS-2012/1 (Bruker,2012) was used for absorption correction.
 
For component 1:
 wR2(int) was 0.1376 before and 0.0864 after correction.
 
For component 2:
 wR2(int) was 0.1363 before and 0.0877 after correction.
 The Ratio of minimum to maximum transmission is 0.57.

Final HKLF 4 output contains 37363 reflections, Rint = 0.1404
 (18220 with I > 3sig(I), Rint = 0.1033)
;
_exptl_crystal_colour pink
_exptl_crystal_colour_primary pink
_exptl_crystal_density_diffrn 1.254
_exptl_crystal_description block
_exptl_crystal_F_000 1656
_exptl_crystal_size_max 0.15
_exptl_crystal_size_mid 0.07
_exptl_crystal_size_min 0.04
_refine_diff_density_max 0.739
_refine_diff_density_min -0.494
_refine_diff_density_rms 0.093
_refine_ls_extinction_method none
_refine_ls_goodness_of_fit_ref 1.042
_refine_ls_hydrogen_treatment constr
_refine_ls_matrix_type full
_refine_ls_number_parameters 570
_refine_ls_number_reflns 6613
_refine_ls_number_restraints 30
_refine_ls_restrained_S_all 1.048
_refine_ls_R_factor_all 0.1472
_refine_ls_R_factor_gt 0.0983
_refine_ls_shift/su_max 0.009
_refine_ls_shift/su_mean 0.000
_refine_ls_structure_factor_coef Fsqd
_refine_ls_weighting_details 'w=1/[\s^2^(Fo^2^)+(0.0926P)^2^+20.2761P] where P=(Fo^2^+2Fc^2^)/3'
_refine_ls_weighting_scheme calc
_refine_ls_wR_factor_gt 0.2453
_refine_ls_wR_factor_ref 0.2767
_reflns_Friedel_coverage 0.000
_reflns_number_gt 4493
_reflns_number_total 6613
_reflns_threshold_expression 'I > 2\s(I)'
_cod_data_source_file d5cp04299b2.cif
_cod_data_source_block 1
_cod_database_code 7251714
_shelx_shelxl_version_number 2019/3
_shelx_space_group_comment
;
The symmetry employed for this shelxl refinement is uniquely defined
by the following loop, which should always be used as a source of
symmetry information in preference to the above space-group names.
They are only intended as comments.
;
_shelx_estimated_absorpt_t_max 0.977
_shelx_estimated_absorpt_t_min 0.917
_olex2_refinement_description
;
1. Fixed Uiso
 At 1.2 times of:
  All C(H) groups
 At 1.5 times of:
  All C(H,H,H) groups
2. Restrained distances
 C55-C51 \\sim C52-C51 \\sim C56-C51 \\sim C53-C51
 with sigma of 0.02
3. Uiso/Uaniso restraints and constraints
Uanis(C52) \\sim Ueq, Uanis(C53) \\sim Ueq, Uanis(C56) \\sim Ueq, Uanis(C55)
\\sim Ueq: with sigma of 0.001 and sigma for terminal atoms of 0.002
4. Others
 Fixed Sof: C53(0.75) H53A(0.75) H53B(0.75) H53C(0.75) C52(0.75) H52A(0.75)
 H52B(0.75) H52C(0.75) C55(0.25) H55A(0.25) H55B(0.25) H55C(0.25) C56(0.25)
 H56A(0.25) H56B(0.25) H56C(0.25)
5.a Aromatic/amide H refined with riding coordinates:
 C24(H24), C28(H28), C25(H25), C41(H41), C26(H26), C7(H7), C14(H14), C16(H16),
 C36(H36), C44(H44), C46(H46), C10(H10), C38(H38), C42(H42), C50(H50), C43(H43),
  C49(H49), C6(H6), C35(H35), C47(H47), C37(H37)
5.b Idealised Me refined as rotating group:
 C19(H19A,H19B,H19C), C18(H18A,H18B,H18C), C2(H2A,H2B,H2C), C20(H20A,H20B,
 H20C), C3(H3A,H3B,H3C), C4(H4A,H4B,H4C), C54(H54A,H54B,H54C), C53(H53A,H53B,
 H53C), C52(H52A,H52B,H52C), C55(H55A,H55B,H55C), C56(H56A,H56B,H56C)
;
_olex2_submission_special_instructions 'No special instructions were received'

loop_
_space_group_symop_operation_xyz
'x, y, z'
'-x, y+1/2, -z+1/2'
'-x, -y, -z'
'x, -y-1/2, z-1/2'

loop_
_atom_site_label
_atom_site_type_symbol
_atom_site_fract_x
_atom_site_fract_y
_atom_site_fract_z
_atom_site_U_iso_or_equiv
_atom_site_adp_type
_atom_site_occupancy
_atom_site_site_symmetry_order
_atom_site_calc_flag
_atom_site_refinement_flags_posn
_atom_site_refinement_flags_adp
_atom_site_refinement_flags_occupancy
_atom_site_disorder_assembly
_atom_site_disorder_group
O1 O 0.37717(18) 0.57111(14) 0.8403(4) 0.0284(8) Uani 1 1 d . . . . .
O2 O 0.62950(18) 0.60457(15) 0.9748(4) 0.0292(8) Uani 1 1 d . . . . .
N2 N 0.5636(2) 0.44506(17) 0.6893(4) 0.0250(10) Uani 1 1 d . . . . .
N1 N 0.3203(2) 0.39713(17) 0.4862(4) 0.0259(10) Uani 1 1 d . . . . .
N3 N 0.4807(2) 0.63413(18) 0.9889(4) 0.0252(10) Uani 1 1 d . . . . .
C21 C 0.3964(3) 0.3901(2) 0.4886(5) 0.0239(11) Uani 1 1 d . . . . .
C30 C 0.5015(3) 0.5847(2) 0.9190(5) 0.0245(11) Uani 1 1 d . . . . .
C33 C 0.3699(3) 0.6299(2) 0.8432(5) 0.0242(11) Uani 1 1 d . . . . .
C31 C 0.4493(3) 0.5524(2) 0.8444(5) 0.0233(11) Uani 1 1 d . . . . .
C39 C 0.5362(3) 0.6594(2) 1.0810(5) 0.0267(12) Uani 1 1 d . . . . .
C45 C 0.6410(3) 0.4330(2) 0.6901(5) 0.0262(11) Uani 1 1 d . . . . .
C9 C 0.1966(3) 0.3817(2) 0.4525(5) 0.0271(12) Uani 1 1 d . . . . .
C32 C 0.4641(3) 0.5028(2) 0.7709(5) 0.0251(11) Uani 1 1 d . . . . .
C12 C 0.2878(3) 0.4243(2) 0.5928(5) 0.0268(12) Uani 1 1 d . . . . .
C40 C 0.6088(3) 0.6442(2) 1.0703(5) 0.0278(12) Uani 1 1 d . . . . .
C34 C 0.4203(3) 0.6633(2) 0.9227(5) 0.0262(11) Uani 1 1 d . . . . .
C29 C 0.5744(3) 0.5703(2) 0.9116(5) 0.0252(11) Uani 1 1 d . . . . .
C24 C 0.5483(3) 0.3770(2) 0.5014(5) 0.0269(12) Uani 1 1 d . . . . .
H24 H 0.599926 0.372804 0.503567 0.032 Uiso 1 1 calc R U . . .
C11 C 0.2120(3) 0.4148(2) 0.5792(5) 0.0257(11) Uani 1 1 d . . . . .
C23 C 0.5173(3) 0.4150(2) 0.5917(5) 0.0245(11) Uani 1 1 d . . . . .
C22 C 0.4404(3) 0.4228(2) 0.5875(5) 0.0233(11) Uani 1 1 d . . . . .
C27 C 0.5403(3) 0.4905(2) 0.7670(5) 0.0252(11) Uani 1 1 d . . . . .
C8 C 0.2637(3) 0.3722(2) 0.3952(5) 0.0265(12) Uani 1 1 d . . . . .
C28 C 0.5951(3) 0.5239(2) 0.8399(5) 0.0259(11) Uani 1 1 d . . . . .
H28 H 0.645343 0.514130 0.838871 0.031 Uiso 1 1 calc R U . . .
C25 C 0.5025(3) 0.3454(2) 0.4089(5) 0.0264(12) Uani 1 1 d . . . . .
H25 H 0.523463 0.319360 0.348269 0.032 Uiso 1 1 calc R U . . .
C41 C 0.6650(3) 0.6677(2) 1.1581(6) 0.0290(12) Uani 1 1 d . . . . .
H41 H 0.714531 0.657840 1.147641 0.035 Uiso 1 1 calc R U . . .
C26 C 0.4273(3) 0.3509(2) 0.4028(5) 0.0270(12) Uani 1 1 d . . . . .
H26 H 0.396898 0.328097 0.340537 0.032 Uiso 1 1 calc R U . . .
C7 C 0.2652(3) 0.3463(2) 0.2667(5) 0.0291(12) Uani 1 1 d . . . . .
H7 H 0.309695 0.342510 0.223405 0.035 Uiso 1 1 calc R U . . .
C14 C 0.2770(3) 0.4787(2) 0.7948(6) 0.0285(12) Uani 1 1 d . . . . .
H14 H 0.298303 0.500349 0.870913 0.034 Uiso 1 1 calc R U . . .
C16 C 0.1681(3) 0.4385(2) 0.6744(6) 0.0293(12) Uani 1 1 d . . . . .
H16 H 0.116501 0.433069 0.664659 0.035 Uiso 1 1 calc R U . . .
C36 C 0.4089(3) 0.7215(2) 0.9252(6) 0.0310(12) Uani 1 1 d . . . . .
H36 H 0.442944 0.745253 0.977188 0.037 Uiso 1 1 calc R U . . .
C13 C 0.3239(3) 0.4569(2) 0.6997(6) 0.0271(12) Uani 1 1 d . . . . .
C15 C 0.2008(3) 0.4707(2) 0.7856(6) 0.0304(12) Uani 1 1 d . . . . .
C44 C 0.5198(3) 0.6964(2) 1.1865(5) 0.0285(12) Uani 1 1 d . . . . .
H44 H 0.470363 0.706127 1.197960 0.034 Uiso 1 1 calc R U . . .
C46 C 0.6812(3) 0.4588(2) 0.5947(6) 0.0330(13) Uani 1 1 d . . . . .
H46 H 0.659453 0.487806 0.536545 0.040 Uiso 1 1 calc R U . . .
C5 C 0.1319(3) 0.3316(2) 0.2599(6) 0.0325(13) Uani 1 1 d . . . . .
C10 C 0.1311(3) 0.3607(2) 0.3842(6) 0.0289(12) Uani 1 1 d . . . . .
H10 H 0.085990 0.366611 0.424058 0.035 Uiso 1 1 calc R U . . .
C38 C 0.3112(3) 0.6536(2) 0.7650(6) 0.0331(13) Uani 1 1 d . . . . .
H38 H 0.278843 0.630319 0.707523 0.040 Uiso 1 1 calc R U . . .
C42 C 0.6485(3) 0.7055(2) 1.2605(6) 0.0343(13) Uani 1 1 d . . . . .
H42 H 0.686654 0.721882 1.320264 0.041 Uiso 1 1 calc R U . . .
C17 C 0.1554(3) 0.4993(2) 0.8919(6) 0.0323(13) Uani 1 1 d . . . . .
C50 C 0.6741(3) 0.3940(2) 0.7831(6) 0.0309(12) Uani 1 1 d . . . . .
H50 H 0.647711 0.378104 0.854626 0.037 Uiso 1 1 calc R U . . .
C43 C 0.5764(3) 0.7193(2) 1.2757(6) 0.0307(12) Uani 1 1 d . . . . .
H43 H 0.565065 0.744618 1.347638 0.037 Uiso 1 1 calc R U . . .
C48 C 0.7875(3) 0.4025(3) 0.6685(6) 0.0405(15) Uani 1 1 d . . . . .
C49 C 0.7464(3) 0.3786(2) 0.7697(6) 0.0376(14) Uani 1 1 d . . . . .
H49 H 0.768614 0.350953 0.831297 0.045 Uiso 1 1 calc R U . . .
C6 C 0.1998(3) 0.3260(2) 0.2027(6) 0.0322(13) Uani 1 1 d . . . . .
H6 H 0.200844 0.307229 0.115410 0.039 Uiso 1 1 calc R U . . .
C35 C 0.3479(3) 0.7447(2) 0.8522(6) 0.0359(13) Uani 1 1 d . . . . .
H35 H 0.339333 0.784304 0.858529 0.043 Uiso 1 1 calc R U . . .
C1 C 0.0631(3) 0.3063(3) 0.1826(6) 0.0388(14) Uani 1 1 d . . . . .
C47 C 0.7532(3) 0.4433(3) 0.5817(6) 0.0401(14) Uani 1 1 d . . . . .
H47 H 0.779524 0.460819 0.512369 0.048 Uiso 1 1 calc R U . . .
C19 C 0.1693(3) 0.5642(3) 0.8895(7) 0.0434(15) Uani 1 1 d . . . . .
H19A H 0.220983 0.571842 0.918316 0.065 Uiso 1 1 calc R U . . .
H19B H 0.138387 0.583016 0.953914 0.065 Uiso 1 1 calc R U . . .
H19C H 0.157449 0.578686 0.794846 0.065 Uiso 1 1 calc R U . . .
C37 C 0.2996(3) 0.7118(2) 0.7708(6) 0.0384(14) Uani 1 1 d . . . . .
H37 H 0.258733 0.728623 0.719114 0.046 Uiso 1 1 calc R U . . .
C18 C 0.1779(3) 0.4769(3) 1.0360(6) 0.0432(15) Uani 1 1 d . . . . .
H18A H 0.167961 0.436180 1.039013 0.065 Uiso 1 1 calc R U . . .
H18B H 0.150080 0.496496 1.104272 0.065 Uiso 1 1 calc R U . . .
H18C H 0.230415 0.483626 1.058245 0.065 Uiso 1 1 calc R U . . .
B1 B 0.4081(3) 0.4631(2) 0.6921(6) 0.0247(13) Uani 1 1 d . . . . .
C2 C -0.0042(3) 0.3134(3) 0.2643(7) 0.0509(17) Uani 1 1 d . . . . .
H2A H 0.004745 0.295364 0.355830 0.076 Uiso 1 1 calc R U . . .
H2B H -0.046586 0.295685 0.212822 0.076 Uiso 1 1 calc R U . . .
H2C H -0.013879 0.353892 0.276624 0.076 Uiso 1 1 calc R U . . .
C20 C 0.0731(3) 0.4906(3) 0.8601(7) 0.0441(15) Uani 1 1 d . . . . .
H20A H 0.058171 0.504844 0.766326 0.066 Uiso 1 1 calc R U . . .
H20B H 0.046648 0.511202 0.928729 0.066 Uiso 1 1 calc R U . . .
H20C H 0.061666 0.450089 0.864832 0.066 Uiso 1 1 calc R U . . .
C3 C 0.0484(4) 0.3348(3) 0.0411(7) 0.0542(18) Uani 1 1 d . . . . .
H3A H 0.037082 0.374949 0.054515 0.081 Uiso 1 1 calc R U . . .
H3B H 0.006790 0.316344 -0.011147 0.081 Uiso 1 1 calc R U . . .
H3C H 0.091934 0.331576 -0.011168 0.081 Uiso 1 1 calc R U . . .
C4 C 0.0757(4) 0.2420(3) 0.1626(8) 0.0501(17) Uani 1 1 d . . . . .
H4A H 0.118610 0.236282 0.109804 0.075 Uiso 1 1 calc R U . . .
H4B H 0.032444 0.225325 0.111177 0.075 Uiso 1 1 calc R U . . .
H4C H 0.083901 0.223679 0.253974 0.075 Uiso 1 1 calc R U . . .
C51 C 0.8642(3) 0.3810(3) 0.6417(7) 0.057(2) Uani 1 1 d D . . . .
C54 C 0.8566(3) 0.3331(3) 0.5387(8) 0.061(2) Uani 1 1 d . . . . .
H54A H 0.823042 0.304558 0.571234 0.091 Uiso 1 1 calc R U . . .
H54B H 0.904699 0.315817 0.530184 0.091 Uiso 1 1 calc R U . . .
H54C H 0.837124 0.347589 0.447650 0.091 Uiso 1 1 calc R U . . .
C53 C 0.9104(5) 0.3680(5) 0.7721(10) 0.057(2) Uani 0.75 1 d D U P A 1
H53A H 0.909591 0.400306 0.836048 0.085 Uiso 0.75 1 calc R U P A 1
H53B H 0.960811 0.360851 0.749962 0.085 Uiso 0.75 1 calc R U P A 1
H53C H 0.891118 0.334369 0.816245 0.085 Uiso 0.75 1 calc R U P A 1
C52 C 0.9088(5) 0.4288(4) 0.5691(11) 0.062(3) Uani 0.75 1 d D U P A 1
H52A H 0.886855 0.435153 0.473913 0.092 Uiso 0.75 1 calc R U P A 1
H52B H 0.959821 0.416717 0.565850 0.092 Uiso 0.75 1 calc R U P A 1
H52C H 0.907227 0.464058 0.622613 0.092 Uiso 0.75 1 calc R U P A 1
C55 C 0.9237(15) 0.4222(13) 0.687(4) 0.078(10) Uani 0.25 1 d D U P A 2
H55A H 0.918172 0.456376 0.628978 0.117 Uiso 0.25 1 calc R U P A 2
H55B H 0.971475 0.404842 0.675693 0.117 Uiso 0.25 1 calc R U P A 2
H55C H 0.920276 0.432246 0.784773 0.117 Uiso 0.25 1 calc R U P A 2
C56 C 0.8853(18) 0.3364(12) 0.762(3) 0.063(8) Uani 0.25 1 d D U P A 2
H56A H 0.881199 0.354330 0.853185 0.095 Uiso 0.25 1 calc R U P A 2
H56B H 0.935714 0.323439 0.755771 0.095 Uiso 0.25 1 calc R U P A 2
H56C H 0.851889 0.303938 0.752083 0.095 Uiso 0.25 1 calc R U P A 2

loop_
_atom_site_aniso_label
_atom_site_aniso_U_11
_atom_site_aniso_U_22
_atom_site_aniso_U_33
_atom_site_aniso_U_23
_atom_site_aniso_U_13
_atom_site_aniso_U_12
O1 0.0242(18) 0.0261(19) 0.034(2) -0.0028(16) 0.0009(15) 0.0011(14)
O2 0.0240(18) 0.034(2) 0.029(2) -0.0050(16) 0.0010(15) -0.0026(15)
N2 0.025(2) 0.028(2) 0.021(2) -0.0015(18) 0.0010(17) 0.0016(17)
N1 0.026(2) 0.028(2) 0.024(3) -0.0014(19) 0.0066(18) -0.0019(18)
N3 0.026(2) 0.029(2) 0.020(2) -0.0036(18) -0.0009(17) 0.0027(18)
C21 0.026(3) 0.027(3) 0.019(3) 0.004(2) 0.003(2) 0.001(2)
C30 0.028(3) 0.030(3) 0.015(3) -0.001(2) -0.002(2) 0.000(2)
C33 0.025(3) 0.025(3) 0.022(3) 0.000(2) 0.001(2) 0.001(2)
C31 0.022(2) 0.027(3) 0.022(3) -0.001(2) 0.003(2) -0.001(2)
C39 0.032(3) 0.032(3) 0.017(3) 0.003(2) 0.002(2) -0.004(2)
C45 0.025(3) 0.027(3) 0.026(3) 0.000(2) -0.001(2) 0.002(2)
C9 0.028(3) 0.032(3) 0.020(3) 0.003(2) -0.002(2) 0.001(2)
C32 0.026(3) 0.031(3) 0.019(3) -0.004(2) 0.002(2) -0.002(2)
C12 0.029(3) 0.029(3) 0.023(3) 0.002(2) 0.003(2) -0.001(2)
C40 0.031(3) 0.029(3) 0.023(3) 0.000(2) 0.000(2) 0.000(2)
C34 0.027(3) 0.033(3) 0.019(3) 0.002(2) 0.002(2) -0.001(2)
C29 0.022(2) 0.032(3) 0.021(3) 0.000(2) 0.001(2) -0.007(2)
C24 0.022(3) 0.036(3) 0.023(3) 0.006(2) 0.007(2) 0.005(2)
C11 0.022(2) 0.031(3) 0.024(3) 0.001(2) -0.002(2) -0.002(2)
C23 0.027(3) 0.025(3) 0.021(3) 0.006(2) 0.001(2) 0.002(2)
C22 0.026(3) 0.025(3) 0.020(3) 0.001(2) 0.002(2) 0.000(2)
C27 0.024(2) 0.031(3) 0.020(3) 0.003(2) -0.001(2) 0.001(2)
C8 0.029(3) 0.027(3) 0.023(3) 0.001(2) 0.001(2) -0.004(2)
C28 0.022(2) 0.030(3) 0.026(3) 0.003(2) 0.001(2) 0.001(2)
C25 0.036(3) 0.026(3) 0.018(3) 0.001(2) 0.009(2) 0.001(2)
C41 0.029(3) 0.030(3) 0.028(3) 0.006(2) -0.004(2) -0.005(2)
C26 0.032(3) 0.027(3) 0.023(3) 0.001(2) 0.006(2) 0.001(2)
C7 0.027(3) 0.037(3) 0.023(3) 0.002(2) 0.003(2) 0.000(2)
C14 0.027(3) 0.030(3) 0.029(3) -0.001(2) 0.005(2) -0.003(2)
C16 0.020(2) 0.037(3) 0.030(3) -0.001(2) 0.002(2) -0.003(2)
C36 0.031(3) 0.029(3) 0.033(3) -0.002(2) 0.005(2) -0.002(2)
C13 0.028(3) 0.027(3) 0.027(3) 0.000(2) 0.002(2) 0.001(2)
C15 0.025(3) 0.033(3) 0.034(3) 0.002(2) 0.005(2) -0.001(2)
C44 0.031(3) 0.031(3) 0.023(3) 0.002(2) -0.001(2) -0.002(2)
C46 0.030(3) 0.036(3) 0.035(3) 0.007(3) 0.008(2) 0.003(2)
C5 0.030(3) 0.037(3) 0.029(3) 0.002(3) -0.003(2) -0.005(2)
C10 0.025(3) 0.036(3) 0.026(3) -0.001(2) 0.001(2) -0.003(2)
C38 0.029(3) 0.031(3) 0.039(4) -0.004(3) -0.001(2) -0.001(2)
C42 0.039(3) 0.031(3) 0.031(3) 0.003(2) -0.006(2) -0.007(2)
C17 0.026(3) 0.042(3) 0.029(3) -0.007(3) 0.005(2) -0.003(2)
C50 0.036(3) 0.036(3) 0.019(3) 0.004(2) -0.004(2) 0.003(2)
C43 0.039(3) 0.031(3) 0.021(3) 0.003(2) -0.001(2) 0.001(2)
C48 0.027(3) 0.057(4) 0.038(4) -0.023(3) 0.000(3) 0.003(3)
C49 0.039(3) 0.033(3) 0.038(4) -0.006(3) -0.014(3) 0.011(2)
C6 0.036(3) 0.040(3) 0.020(3) 0.000(2) 0.000(2) -0.001(2)
C35 0.040(3) 0.033(3) 0.034(3) 0.002(3) -0.004(3) 0.002(2)
C1 0.032(3) 0.050(4) 0.033(4) -0.003(3) 0.002(2) -0.007(3)
C47 0.026(3) 0.059(4) 0.036(4) 0.000(3) 0.006(2) -0.001(3)
C19 0.037(3) 0.048(4) 0.046(4) -0.010(3) 0.013(3) 0.005(3)
C37 0.040(3) 0.034(3) 0.039(4) 0.002(3) -0.011(3) 0.009(3)
C18 0.038(3) 0.060(4) 0.032(4) -0.003(3) 0.009(3) -0.004(3)
B1 0.028(3) 0.026(3) 0.020(3) 0.005(2) 0.001(2) 0.002(2)
C2 0.035(3) 0.075(5) 0.042(4) -0.011(3) -0.005(3) -0.010(3)
C20 0.030(3) 0.059(4) 0.044(4) -0.012(3) 0.010(3) -0.002(3)
C3 0.047(4) 0.079(5) 0.033(4) 0.004(3) -0.015(3) -0.015(3)
C4 0.047(4) 0.044(4) 0.059(5) -0.013(3) 0.001(3) -0.014(3)
C51 0.034(3) 0.087(5) 0.049(4) -0.025(4) -0.006(3) 0.019(3)
C54 0.036(3) 0.091(6) 0.055(5) -0.028(4) 0.000(3) 0.023(4)
C53 0.054(3) 0.059(3) 0.056(3) -0.0016(19) 0.0041(19) 0.0022(19)
C52 0.058(3) 0.064(3) 0.063(3) -0.0003(19) 0.0076(19) -0.0001(19)
C55 0.078(10) 0.078(10) 0.078(10) 0.000(2) 0.007(2) 0.000(2)
C56 0.063(8) 0.064(8) 0.064(8) -0.001(2) 0.005(2) 0.001(2)

loop_
_atom_type_symbol
_atom_type_description
_atom_type_scat_dispersion_real
_atom_type_scat_dispersion_imag
_atom_type_scat_source
C C 0.0181 0.0091 'International Tables Vol C Tables 4.2.6.8 and 6.1.1.4'
H H 0.0000 0.0000 'International Tables Vol C Tables 4.2.6.8 and 6.1.1.4'
B B 0.0090 0.0039 'International Tables Vol C Tables 4.2.6.8 and 6.1.1.4'
N N 0.0311 0.0180 'International Tables Vol C Tables 4.2.6.8 and 6.1.1.4'
O O 0.0492 0.0322 'International Tables Vol C Tables 4.2.6.8 and 6.1.1.4'

loop_
_geom_angle_atom_site_label_1
_geom_angle_atom_site_label_2
_geom_angle_atom_site_label_3
_geom_angle
_geom_angle_site_symmetry_1
_geom_angle_site_symmetry_3
_geom_angle_publ_flag
C31 O1 C33 114.1(4) . . ?
C40 O2 C29 116.9(4) . . ?
C23 N2 C45 116.3(4) . . ?
C27 N2 C45 119.5(4) . . ?
C27 N2 C23 123.4(4) . . ?
C21 N1 C8 129.2(4) . . ?
C12 N1 C21 122.1(4) . . ?
C12 N1 C8 108.0(4) . . ?
C30 N3 C39 115.8(4) . . ?
C34 N3 C30 114.8(4) . . ?
C34 N3 C39 124.7(4) . . ?
N1 C21 C22 117.0(4) . . ?
C26 C21 N1 121.5(5) . . ?
C26 C21 C22 121.4(5) . . ?
C31 C30 N3 120.1(4) . . ?
C31 C30 C29 117.9(5) . . ?
C29 C30 N3 121.7(4) . . ?
O1 C33 C34 120.9(4) . . ?
C38 C33 O1 117.7(4) . . ?
C38 C33 C34 121.4(5) . . ?
O1 C31 C32 118.3(4) . . ?
C30 C31 O1 117.1(4) . . ?
C30 C31 C32 124.6(4) . . ?
C40 C39 N3 118.9(5) . . ?
C44 C39 N3 122.2(5) . . ?
C44 C39 C40 118.8(5) . . ?
C46 C45 N2 119.4(5) . . ?
C46 C45 C50 119.9(5) . . ?
C50 C45 N2 120.6(5) . . ?
C8 C9 C11 107.4(4) . . ?
C8 C9 C10 119.9(5) . . ?
C10 C9 C11 132.7(5) . . ?
C31 C32 C27 114.3(4) . . ?
C31 C32 B1 127.2(4) . . ?
C27 C32 B1 118.4(4) . . ?
N1 C12 C11 109.9(4) . . ?
N1 C12 C13 126.1(5) . . ?
C11 C12 C13 124.0(5) . . ?
O2 C40 C39 122.7(5) . . ?
O2 C40 C41 116.3(4) . . ?
C39 C40 C41 121.0(5) . . ?
C33 C34 N3 115.5(4) . . ?
C36 C34 N3 126.1(5) . . ?
C36 C34 C33 118.3(5) . . ?
C30 C29 O2 120.1(4) . . ?
C28 C29 O2 117.7(4) . . ?
C28 C29 C30 122.1(5) . . ?
C23 C24 H24 120.4 . . ?
C25 C24 H24 120.4 . . ?
C25 C24 C23 119.2(5) . . ?
C12 C11 C9 106.7(4) . . ?
C16 C11 C9 133.4(5) . . ?
C16 C11 C12 119.9(5) . . ?
N2 C23 C22 119.8(4) . . ?
C24 C23 N2 119.0(4) . . ?
C24 C23 C22 121.2(5) . . ?
C21 C22 B1 123.1(4) . . ?
C23 C22 C21 117.1(4) . . ?
C23 C22 B1 119.7(5) . . ?
N2 C27 C32 120.9(4) . . ?
N2 C27 C28 117.2(4) . . ?
C28 C27 C32 121.9(5) . . ?
C9 C8 N1 107.9(4) . . ?
C7 C8 N1 131.6(5) . . ?
C7 C8 C9 120.2(5) . . ?
C29 C28 C27 118.8(4) . . ?
C29 C28 H28 120.6 . . ?
C27 C28 H28 120.6 . . ?
C24 C25 H25 119.2 . . ?
C26 C25 C24 121.7(5) . . ?
C26 C25 H25 119.2 . . ?
C40 C41 H41 120.1 . . ?
C42 C41 C40 119.8(5) . . ?
C42 C41 H41 120.1 . . ?
C21 C26 H26 120.3 . . ?
C25 C26 C21 119.4(5) . . ?
C25 C26 H26 120.3 . . ?
C8 C7 H7 121.0 . . ?
C8 C7 C6 118.1(5) . . ?
C6 C7 H7 121.0 . . ?
C13 C14 H14 117.6 . . ?
C15 C14 H14 117.6 . . ?
C15 C14 C13 124.7(5) . . ?
C11 C16 H16 120.5 . . ?
C11 C16 C15 119.1(4) . . ?
C15 C16 H16 120.5 . . ?
C34 C36 H36 120.0 . . ?
C35 C36 C34 120.0(5) . . ?
C35 C36 H36 120.0 . . ?
C12 C13 B1 115.2(5) . . ?
C14 C13 C12 113.6(5) . . ?
C14 C13 B1 131.2(5) . . ?
C14 C15 C16 118.7(5) . . ?
C14 C15 C17 119.5(5) . . ?
C16 C15 C17 121.7(4) . . ?
C39 C44 H44 120.1 . . ?
C39 C44 C43 119.8(5) . . ?
C43 C44 H44 120.1 . . ?
C45 C46 H46 119.6 . . ?
C45 C46 C47 120.9(5) . . ?
C47 C46 H46 119.6 . . ?
C10 C5 C6 117.4(5) . . ?
C10 C5 C1 123.2(5) . . ?
C6 C5 C1 119.5(5) . . ?
C9 C10 H10 119.7 . . ?
C5 C10 C9 120.6(5) . . ?
C5 C10 H10 119.7 . . ?
C33 C38 H38 120.2 . . ?
C33 C38 C37 119.5(5) . . ?
C37 C38 H38 120.2 . . ?
C41 C42 H42 120.1 . . ?
C41 C42 C43 119.8(5) . . ?
C43 C42 H42 120.1 . . ?
C15 C17 C19 109.1(4) . . ?
C18 C17 C15 109.7(5) . . ?
C18 C17 C19 109.0(5) . . ?
C18 C17 C20 109.1(5) . . ?
C20 C17 C15 113.0(5) . . ?
C20 C17 C19 106.9(5) . . ?
C45 C50 H50 120.6 . . ?
C45 C50 C49 118.8(5) . . ?
C49 C50 H50 120.6 . . ?
C44 C43 H43 119.7 . . ?
C42 C43 C44 120.7(5) . . ?
C42 C43 H43 119.7 . . ?
C49 C48 C51 122.5(6) . . ?
C47 C48 C49 117.0(5) . . ?
C47 C48 C51 120.2(6) . . ?
C50 C49 C48 122.1(5) . . ?
C50 C49 H49 118.9 . . ?
C48 C49 H49 118.9 . . ?
C7 C6 C5 123.5(5) . . ?
C7 C6 H6 118.2 . . ?
C5 C6 H6 118.2 . . ?
C36 C35 H35 119.3 . . ?
C37 C35 C36 121.4(5) . . ?
C37 C35 H35 119.3 . . ?
C5 C1 C4 108.5(5) . . ?
C2 C1 C5 112.0(5) . . ?
C2 C1 C4 107.9(5) . . ?
C3 C1 C5 109.8(5) . . ?
C3 C1 C2 108.8(5) . . ?
C3 C1 C4 109.8(6) . . ?
C46 C47 C48 121.1(6) . . ?
C46 C47 H47 119.5 . . ?
C48 C47 H47 119.5 . . ?
C17 C19 H19A 109.5 . . ?
C17 C19 H19B 109.5 . . ?
C17 C19 H19C 109.5 . . ?
H19A C19 H19B 109.5 . . ?
H19A C19 H19C 109.5 . . ?
H19B C19 H19C 109.5 . . ?
C38 C37 H37 120.4 . . ?
C35 C37 C38 119.2(5) . . ?
C35 C37 H37 120.4 . . ?
C17 C18 H18A 109.5 . . ?
C17 C18 H18B 109.5 . . ?
C17 C18 H18C 109.5 . . ?
H18A C18 H18B 109.5 . . ?
H18A C18 H18C 109.5 . . ?
H18B C18 H18C 109.5 . . ?
C32 B1 C13 131.0(5) . . ?
C22 B1 C32 114.9(4) . . ?
C22 B1 C13 114.1(5) . . ?
C1 C2 H2A 109.5 . . ?
C1 C2 H2B 109.5 . . ?
C1 C2 H2C 109.5 . . ?
H2A C2 H2B 109.5 . . ?
H2A C2 H2C 109.5 . . ?
H2B C2 H2C 109.5 . . ?
C17 C20 H20A 109.5 . . ?
C17 C20 H20B 109.5 . . ?
C17 C20 H20C 109.5 . . ?
H20A C20 H20B 109.5 . . ?
H20A C20 H20C 109.5 . . ?
H20B C20 H20C 109.5 . . ?
C1 C3 H3A 109.5 . . ?
C1 C3 H3B 109.5 . . ?
C1 C3 H3C 109.5 . . ?
H3A C3 H3B 109.5 . . ?
H3A C3 H3C 109.5 . . ?
H3B C3 H3C 109.5 . . ?
C1 C4 H4A 109.5 . . ?
C1 C4 H4B 109.5 . . ?
C1 C4 H4C 109.5 . . ?
H4A C4 H4B 109.5 . . ?
H4A C4 H4C 109.5 . . ?
H4B C4 H4C 109.5 . . ?
C48 C51 C52 110.5(6) . . ?
C48 C51 C56 105.4(13) . . ?
C54 C51 C48 108.8(5) . . ?
C54 C51 C52 105.5(6) . . ?
C54 C51 C56 89.2(14) . . ?
C53 C51 C48 113.0(6) . . ?
C53 C51 C54 114.6(7) . . ?
C53 C51 C52 103.9(7) . . ?
C55 C51 C48 113.0(15) . . ?
C55 C51 C54 134.8(15) . . ?
C55 C51 C56 95.3(19) . . ?
C51 C54 H54A 109.5 . . ?
C51 C54 H54B 109.5 . . ?
C51 C54 H54C 109.5 . . ?
H54A C54 H54B 109.5 . . ?
H54A C54 H54C 109.5 . . ?
H54B C54 H54C 109.5 . . ?
C51 C53 H53A 109.5 . . ?
C51 C53 H53B 109.5 . . ?
C51 C53 H53C 109.5 . . ?
H53A C53 H53B 109.5 . . ?
H53A C53 H53C 109.5 . . ?
H53B C53 H53C 109.5 . . ?
C51 C52 H52A 109.5 . . ?
C51 C52 H52B 109.5 . . ?
C51 C52 H52C 109.5 . . ?
H52A C52 H52B 109.5 . . ?
H52A C52 H52C 109.5 . . ?
H52B C52 H52C 109.5 . . ?
C51 C55 H55A 109.5 . . ?
C51 C55 H55B 109.5 . . ?
C51 C55 H55C 109.5 . . ?
H55A C55 H55B 109.5 . . ?
H55A C55 H55C 109.5 . . ?
H55B C55 H55C 109.5 . . ?
C51 C56 H56A 109.5 . . ?
C51 C56 H56B 109.5 . . ?
C51 C56 H56C 109.5 . . ?
H56A C56 H56B 109.5 . . ?
H56A C56 H56C 109.5 . . ?
H56B C56 H56C 109.5 . . ?

loop_
_geom_bond_atom_site_label_1
_geom_bond_atom_site_label_2
_geom_bond_distance
_geom_bond_site_symmetry_2
_geom_bond_publ_flag
O1 C33 1.393(6) . ?
O1 C31 1.390(6) . ?
O2 C40 1.384(6) . ?
O2 C29 1.393(6) . ?
N2 C45 1.445(6) . ?
N2 C23 1.404(6) . ?
N2 C27 1.395(7) . ?
N1 C21 1.401(6) . ?
N1 C12 1.385(7) . ?
N1 C8 1.428(6) . ?
N3 C30 1.414(6) . ?
N3 C39 1.423(6) . ?
N3 C34 1.408(6) . ?
C21 C22 1.422(7) . ?
C21 C26 1.392(7) . ?
C30 C31 1.378(7) . ?
C30 C29 1.385(7) . ?
C33 C34 1.394(7) . ?
C33 C38 1.379(7) . ?
C31 C32 1.405(7) . ?
C39 C40 1.391(7) . ?
C39 C44 1.390(7) . ?
C45 C46 1.366(7) . ?
C45 C50 1.387(7) . ?
C9 C11 1.455(7) . ?
C9 C8 1.406(7) . ?
C9 C10 1.409(7) . ?
C32 C27 1.429(7) . ?
C32 B1 1.540(8) . ?
C12 C11 1.401(7) . ?
C12 C13 1.405(7) . ?
C40 C41 1.392(7) . ?
C34 C36 1.389(7) . ?
C29 C28 1.365(7) . ?
C24 H24 0.9500 . ?
C24 C23 1.401(7) . ?
C24 C25 1.387(7) . ?
C11 C16 1.387(7) . ?
C23 C22 1.418(7) . ?
C22 B1 1.538(8) . ?
C27 C28 1.414(7) . ?
C8 C7 1.381(8) . ?
C28 H28 0.9500 . ?
C25 H25 0.9500 . ?
C25 C26 1.380(7) . ?
C41 H41 0.9500 . ?
C41 C42 1.379(8) . ?
C26 H26 0.9500 . ?
C7 H7 0.9500 . ?
C7 C6 1.386(7) . ?
C14 H14 0.9500 . ?
C14 C13 1.404(7) . ?
C14 C15 1.403(7) . ?
C16 H16 0.9500 . ?
C16 C15 1.405(8) . ?
C36 H36 0.9500 . ?
C36 C35 1.382(8) . ?
C13 B1 1.556(7) . ?
C15 C17 1.527(7) . ?
C44 H44 0.9500 . ?
C44 C43 1.397(7) . ?
C46 H46 0.9500 . ?
C46 C47 1.383(7) . ?
C5 C10 1.379(8) . ?
C5 C6 1.406(8) . ?
C5 C1 1.531(7) . ?
C10 H10 0.9500 . ?
C38 H38 0.9500 . ?
C38 C37 1.394(8) . ?
C42 H42 0.9500 . ?
C42 C43 1.380(8) . ?
C17 C19 1.553(8) . ?
C17 C18 1.508(8) . ?
C17 C20 1.527(7) . ?
C50 H50 0.9500 . ?
C50 C49 1.390(8) . ?
C43 H43 0.9500 . ?
C48 C49 1.397(9) . ?
C48 C47 1.390(9) . ?
C48 C51 1.536(8) . ?
C49 H49 0.9500 . ?
C6 H6 0.9500 . ?
C35 H35 0.9500 . ?
C35 C37 1.372(8) . ?
C1 C2 1.523(8) . ?
C1 C3 1.523(9) . ?
C1 C4 1.549(9) . ?
C47 H47 0.9500 . ?
C19 H19A 0.9800 . ?
C19 H19B 0.9800 . ?
C19 H19C 0.9800 . ?
C37 H37 0.9500 . ?
C18 H18A 0.9800 . ?
C18 H18B 0.9800 . ?
C18 H18C 0.9800 . ?
C2 H2A 0.9800 . ?
C2 H2B 0.9800 . ?
C2 H2C 0.9800 . ?
C20 H20A 0.9800 . ?
C20 H20B 0.9800 . ?
C20 H20C 0.9800 . ?
C3 H3A 0.9800 . ?
C3 H3B 0.9800 . ?
C3 H3C 0.9800 . ?
C4 H4A 0.9800 . ?
C4 H4B 0.9800 . ?
C4 H4C 0.9800 . ?
C51 C54 1.502(10) . ?
C51 C53 1.484(10) . ?
C51 C52 1.588(10) . ?
C51 C55 1.496(17) . ?
C51 C56 1.589(16) . ?
C54 H54A 0.9800 . ?
C54 H54B 0.9800 . ?
C54 H54C 0.9800 . ?
C53 H53A 0.9800 . ?
C53 H53B 0.9800 . ?
C53 H53C 0.9800 . ?
C52 H52A 0.9800 . ?
C52 H52B 0.9800 . ?
C52 H52C 0.9800 . ?
C55 H55A 0.9800 . ?
C55 H55B 0.9800 . ?
C55 H55C 0.9800 . ?
C56 H56A 0.9800 . ?
C56 H56B 0.9800 . ?
C56 H56C 0.9800 . ?

loop_
_geom_torsion_atom_site_label_1
_geom_torsion_atom_site_label_2
_geom_torsion_atom_site_label_3
_geom_torsion_atom_site_label_4
_geom_torsion
_geom_torsion_site_symmetry_1
_geom_torsion_site_symmetry_2
_geom_torsion_site_symmetry_3
_geom_torsion_site_symmetry_4
_geom_torsion_publ_flag
O1 C33 C34 N3 4.7(7) . . . . ?
O1 C33 C34 C36 -177.9(5) . . . . ?
O1 C33 C38 C37 176.6(5) . . . . ?
O1 C31 C32 C27 172.8(4) . . . . ?
O1 C31 C32 B1 -4.6(8) . . . . ?
O2 C40 C41 C42 -176.9(5) . . . . ?
O2 C29 C28 C27 -175.9(4) . . . . ?
N2 C45 C46 C47 -172.2(5) . . . . ?
N2 C45 C50 C49 172.4(5) . . . . ?
N2 C23 C22 C21 -178.5(4) . . . . ?
N2 C23 C22 B1 -1.4(7) . . . . ?
N2 C27 C28 C29 176.9(5) . . . . ?
N1 C21 C22 C23 178.9(4) . . . . ?
N1 C21 C22 B1 1.9(7) . . . . ?
N1 C21 C26 C25 -179.9(5) . . . . ?
N1 C12 C11 C9 -2.6(6) . . . . ?
N1 C12 C11 C16 -179.5(5) . . . . ?
N1 C12 C13 C14 -179.0(5) . . . . ?
N1 C12 C13 B1 1.4(8) . . . . ?
N1 C8 C7 C6 -179.8(5) . . . . ?
N3 C30 C31 O1 0.9(7) . . . . ?
N3 C30 C31 C32 179.7(5) . . . . ?
N3 C30 C29 O2 0.5(7) . . . . ?
N3 C30 C29 C28 -177.4(5) . . . . ?
N3 C39 C40 O2 -1.0(8) . . . . ?
N3 C39 C40 C41 -179.9(5) . . . . ?
N3 C39 C44 C43 178.8(5) . . . . ?
N3 C34 C36 C35 178.3(5) . . . . ?
C21 N1 C12 C11 -167.4(4) . . . . ?
C21 N1 C12 C13 12.7(8) . . . . ?
C21 N1 C8 C9 166.9(5) . . . . ?
C21 N1 C8 C7 -18.2(9) . . . . ?
C21 C22 B1 C32 -169.0(5) . . . . ?
C21 C22 B1 C13 10.8(7) . . . . ?
C30 N3 C39 C40 16.2(7) . . . . ?
C30 N3 C39 C44 -160.0(5) . . . . ?
C30 N3 C34 C33 29.0(6) . . . . ?
C30 N3 C34 C36 -148.2(5) . . . . ?
C30 C31 C32 C27 -6.0(8) . . . . ?
C30 C31 C32 B1 176.6(5) . . . . ?
C30 C29 C28 C27 2.1(8) . . . . ?
C33 O1 C31 C30 32.6(6) . . . . ?
C33 O1 C31 C32 -146.2(5) . . . . ?
C33 C34 C36 C35 1.2(8) . . . . ?
C33 C38 C37 C35 1.4(9) . . . . ?
C31 O1 C33 C34 -36.4(6) . . . . ?
C31 O1 C33 C38 143.6(5) . . . . ?
C31 C30 C29 O2 174.3(4) . . . . ?
C31 C30 C29 C28 -3.6(8) . . . . ?
C31 C32 C27 N2 -175.2(5) . . . . ?
C31 C32 C27 C28 4.2(7) . . . . ?
C31 C32 B1 C22 162.8(5) . . . . ?
C31 C32 B1 C13 -16.9(9) . . . . ?
C39 N3 C30 C31 170.2(4) . . . . ?
C39 N3 C30 C29 -16.2(7) . . . . ?
C39 N3 C34 C33 -176.2(5) . . . . ?
C39 N3 C34 C36 6.6(8) . . . . ?
C39 C40 C41 C42 2.1(8) . . . . ?
C39 C44 C43 C42 -0.1(8) . . . . ?
C45 N2 C23 C24 -1.2(7) . . . . ?
C45 N2 C23 C22 177.7(4) . . . . ?
C45 N2 C27 C32 -178.6(5) . . . . ?
C45 N2 C27 C28 2.0(7) . . . . ?
C45 C46 C47 C48 -2.3(9) . . . . ?
C45 C50 C49 C48 2.1(8) . . . . ?
C9 C11 C16 C15 -177.5(5) . . . . ?
C9 C8 C7 C6 -5.4(8) . . . . ?
C32 C27 C28 C29 -2.5(8) . . . . ?
C12 N1 C21 C22 -13.9(7) . . . . ?
C12 N1 C21 C26 163.0(5) . . . . ?
C12 N1 C8 C9 -3.4(5) . . . . ?
C12 N1 C8 C7 171.5(6) . . . . ?
C12 C11 C16 C15 -1.6(8) . . . . ?
C12 C13 B1 C32 167.7(5) . . . . ?
C12 C13 B1 C22 -12.0(7) . . . . ?
C40 O2 C29 C30 15.1(7) . . . . ?
C40 O2 C29 C28 -166.9(5) . . . . ?
C40 C39 C44 C43 2.6(8) . . . . ?
C40 C41 C42 C43 0.5(8) . . . . ?
C34 N3 C30 C31 -32.7(7) . . . . ?
C34 N3 C30 C29 140.9(5) . . . . ?
C34 N3 C39 C40 -138.4(5) . . . . ?
C34 N3 C39 C44 45.5(7) . . . . ?
C34 C33 C38 C37 -3.4(8) . . . . ?
C34 C36 C35 C37 -3.2(9) . . . . ?
C29 O2 C40 C39 -14.9(7) . . . . ?
C29 O2 C40 C41 164.1(4) . . . . ?
C29 C30 C31 O1 -173.0(4) . . . . ?
C29 C30 C31 C32 5.8(8) . . . . ?
C24 C23 C22 C21 0.4(7) . . . . ?
C24 C23 C22 B1 177.5(5) . . . . ?
C24 C25 C26 C21 1.8(8) . . . . ?
C11 C9 C8 N1 1.8(6) . . . . ?
C11 C9 C8 C7 -173.8(5) . . . . ?
C11 C9 C10 C5 177.6(5) . . . . ?
C11 C12 C13 C14 1.1(7) . . . . ?
C11 C12 C13 B1 -178.4(5) . . . . ?
C11 C16 C15 C14 1.2(8) . . . . ?
C11 C16 C15 C17 178.3(5) . . . . ?
C23 N2 C45 C46 81.7(6) . . . . ?
C23 N2 C45 C50 -95.7(6) . . . . ?
C23 N2 C27 C32 11.8(7) . . . . ?
C23 N2 C27 C28 -167.6(4) . . . . ?
C23 C24 C25 C26 0.5(8) . . . . ?
C23 C22 B1 C32 14.0(7) . . . . ?
C23 C22 B1 C13 -166.2(5) . . . . ?
C22 C21 C26 C25 -3.1(7) . . . . ?
C27 N2 C45 C46 -88.6(6) . . . . ?
C27 N2 C45 C50 93.9(6) . . . . ?
C27 N2 C23 C24 168.7(5) . . . . ?
C27 N2 C23 C22 -12.4(7) . . . . ?
C27 C32 B1 C22 -14.4(7) . . . . ?
C27 C32 B1 C13 165.8(5) . . . . ?
C8 N1 C21 C22 176.9(5) . . . . ?
C8 N1 C21 C26 -6.2(8) . . . . ?
C8 N1 C12 C11 3.8(6) . . . . ?
C8 N1 C12 C13 -176.1(5) . . . . ?
C8 C9 C11 C12 0.4(6) . . . . ?
C8 C9 C11 C16 176.7(6) . . . . ?
C8 C9 C10 C5 -1.1(8) . . . . ?
C8 C7 C6 C5 1.7(8) . . . . ?
C25 C24 C23 N2 177.3(4) . . . . ?
C25 C24 C23 C22 -1.6(7) . . . . ?
C41 C42 C43 C44 -1.4(8) . . . . ?
C26 C21 C22 C23 2.0(7) . . . . ?
C26 C21 C22 B1 -175.1(5) . . . . ?
C14 C13 B1 C32 -11.7(10) . . . . ?
C14 C13 B1 C22 168.5(5) . . . . ?
C14 C15 C17 C19 56.4(7) . . . . ?
C14 C15 C17 C18 -63.0(7) . . . . ?
C14 C15 C17 C20 175.1(5) . . . . ?
C16 C15 C17 C19 -120.7(6) . . . . ?
C16 C15 C17 C18 119.9(6) . . . . ?
C16 C15 C17 C20 -2.0(8) . . . . ?
C36 C35 C37 C38 1.9(9) . . . . ?
C13 C12 C11 C9 177.3(5) . . . . ?
C13 C12 C11 C16 0.4(8) . . . . ?
C13 C14 C15 C16 0.4(8) . . . . ?
C13 C14 C15 C17 -176.8(5) . . . . ?
C15 C14 C13 C12 -1.5(8) . . . . ?
C15 C14 C13 B1 178.0(5) . . . . ?
C44 C39 C40 O2 175.3(5) . . . . ?
C44 C39 C40 C41 -3.6(8) . . . . ?
C46 C45 C50 C49 -5.1(8) . . . . ?
C10 C9 C11 C12 -178.4(6) . . . . ?
C10 C9 C11 C16 -2.1(10) . . . . ?
C10 C9 C8 N1 -179.2(4) . . . . ?
C10 C9 C8 C7 5.2(8) . . . . ?
C10 C5 C6 C7 2.3(8) . . . . ?
C10 C5 C1 C2 -4.2(8) . . . . ?
C10 C5 C1 C3 116.8(6) . . . . ?
C10 C5 C1 C4 -123.2(6) . . . . ?
C38 C33 C34 N3 -175.3(5) . . . . ?
C38 C33 C34 C36 2.1(8) . . . . ?
C50 C45 C46 C47 5.2(8) . . . . ?
C49 C48 C47 C46 -0.7(9) . . . . ?
C49 C48 C51 C54 86.9(7) . . . . ?
C49 C48 C51 C53 -41.7(9) . . . . ?
C49 C48 C51 C52 -157.7(6) . . . . ?
C49 C48 C51 C55 -110.5(18) . . . . ?
C49 C48 C51 C56 -7.7(15) . . . . ?
C6 C5 C10 C9 -2.5(8) . . . . ?
C6 C5 C1 C2 176.6(5) . . . . ?
C6 C5 C1 C3 -62.4(7) . . . . ?
C6 C5 C1 C4 57.6(7) . . . . ?
C1 C5 C10 C9 178.3(5) . . . . ?
C1 C5 C6 C7 -178.5(5) . . . . ?
C47 C48 C49 C50 0.8(8) . . . . ?
C47 C48 C51 C54 -86.6(8) . . . . ?
C47 C48 C51 C53 144.9(7) . . . . ?
C47 C48 C51 C52 28.9(9) . . . . ?
C47 C48 C51 C55 76.1(18) . . . . ?
C47 C48 C51 C56 178.9(14) . . . . ?
B1 C32 C27 N2 2.4(7) . . . . ?
B1 C32 C27 C28 -178.2(5) . . . . ?
C51 C48 C49 C50 -172.8(6) . . . . ?
C51 C48 C47 C46 173.0(6) . . . . ?
